data_7020824
loop_
_publ_author_name
'Dey, Rajdip'
'Bhattacharya, Biswajit'
'Colacio, Enrique'
'Ghoshal, Debajyoti'

_publ_section_title
;
 Fabrication of metal-organic hybrid architectures using bridging diphenyl
 phosphate: Syntheses, characterization, magnetic properties and the
 effect of weak interactions on their crystal packing.
;
_journal_issue 6
_journal_name_full 'Dalton transactions (Cambridge, England : 2003)'
_journal_page_first 2094
_journal_page_last 2106
_journal_paper_doi 10.1039/c2dt32057f
_journal_volume 42
_journal_year 2013
_chemical_formula_sum 'C37 H34 Cl0 Mn N2 O8 P2'
_chemical_formula_weight 751.54
_chemical_name_systematic
;
?
;
_space_group_IT_number 19
_symmetry_cell_setting orthorhombic
_symmetry_space_group_name_Hall 'P 2ac 2ab'
_symmetry_space_group_name_H-M 'P 21 21 21'
_atom_sites_solution_hydrogens geom
_atom_sites_solution_primary direct
_atom_sites_solution_secondary difmap
_audit_creation_method SHELXL-97
_cell_angle_alpha 90.00
_cell_angle_beta 90.00
_cell_angle_gamma 90.00
_cell_formula_units_Z 4
_cell_length_a 5.52360(10)
_cell_length_b 23.2071(5)
_cell_length_c 27.1572(6)
_cell_measurement_reflns_used 250
_cell_measurement_temperature 298
_cell_measurement_theta_max 27.5
_cell_measurement_theta_min 1.1
_cell_volume 3481.19(12)
_computing_cell_refinement 'SMART APEX II'
_computing_data_collection 'SMART APEX II (Bruker,2010)'
_computing_data_reduction 'SAINT (Bruker,2000)'
_computing_molecular_graphics 'Ortep-3v2 for windows (Farrugia, 1997)'
_computing_publication_material 'PLATON (Spek, 2008)'
_computing_structure_refinement 'SHELXL-97 (Sheldrick, 2008)'
_computing_structure_solution 'SHELXS-97 (Sheldrick, 2008)'
_diffrn_ambient_temperature 298
_diffrn_measured_fraction_theta_full 0.998
_diffrn_measured_fraction_theta_max 0.998
_diffrn_measurement_device_type 'CCD area detector'
_diffrn_measurement_method 'phi and omega scans'
_diffrn_radiation_monochromator graphite
_diffrn_radiation_source 'fine-focus sealed tube'
_diffrn_radiation_type MoK\a
_diffrn_radiation_wavelength 0.71073
_diffrn_reflns_av_R_equivalents 0.0304
_diffrn_reflns_av_sigmaI/netI 0.0236
_diffrn_reflns_limit_h_max 7
_diffrn_reflns_limit_h_min -6
_diffrn_reflns_limit_k_max 29
_diffrn_reflns_limit_k_min -30
_diffrn_reflns_limit_l_max 35
_diffrn_reflns_limit_l_min -35
_diffrn_reflns_number 60169
_diffrn_reflns_theta_full 27.52
_diffrn_reflns_theta_max 27.52
_diffrn_reflns_theta_min 1.15
_exptl_absorpt_coefficient_mu 0.527
_exptl_absorpt_correction_T_max 0.9492
_exptl_absorpt_correction_T_min 0.8795
_exptl_absorpt_correction_type multi-scan
_exptl_absorpt_process_details
;
'XPREP' - A PROGRAM DATA PREPARATION & RECIPROCAL
SPACE EXPLORATION,
Bruker Analytical X-ray Systems, 1997
;
_exptl_crystal_colour colourless
_exptl_crystal_density_diffrn 1.434
_exptl_crystal_density_method 'not measured'
_exptl_crystal_description block
_exptl_crystal_F_000 1556
_exptl_crystal_size_max 0.25
_exptl_crystal_size_mid 0.15
_exptl_crystal_size_min 0.10
_refine_diff_density_max 0.252
_refine_diff_density_min -0.311
_refine_diff_density_rms 0.058
_refine_ls_abs_structure_details 'Flack H D (1983), Acta Cryst. A39, 876-881'
_refine_ls_abs_structure_Flack 1.009(13)
_refine_ls_extinction_method none
_refine_ls_goodness_of_fit_ref 1.083
_refine_ls_hydrogen_treatment noref
_refine_ls_matrix_type full
_refine_ls_number_parameters 533
_refine_ls_number_reflns 7981
_refine_ls_number_restraints 4
_refine_ls_restrained_S_all 1.084
_refine_ls_R_factor_all 0.0412
_refine_ls_R_factor_gt 0.0330
_refine_ls_shift/su_max 0.002
_refine_ls_shift/su_mean 0.000
_refine_ls_structure_factor_coef Fsqd
_refine_ls_weighting_details 'calc w=1/[\s^2^(Fo^2^)+(0.0494P)^2^+0.5889P] where P=(Fo^2^+2Fc^2^)/3'
_refine_ls_weighting_scheme calc
_refine_ls_wR_factor_gt 0.0819
_refine_ls_wR_factor_ref 0.0916
_reflns_number_gt 7017
_reflns_number_total 7981
_reflns_threshold_expression >2\s(I)
_cod_data_source_file c2dt32057f.txt
_cod_data_source_block complex3
_cod_depositor_comments
;
The following automatic conversions were performed:

'_symmetry_cell_setting' value 'Orthorhombic' changed to
'orthorhombic' according to
/home/saulius/struct/CIF-dictionaries/cif_core.dic dictionary named
'cif_core.dic' version 2.4.2 from 2011-04-26.

Automatic conversion script
Id: cif_fix_values 1891 2012-01-12 08:04:46Z andrius 
;
_cod_original_sg_symbol_H-M P212121
_cod_database_code 7020824

loop_
_symmetry_equiv_pos_as_xyz
'x, y, z'
'-x+1/2, -y, z+1/2'
'x+1/2, -y+1/2, -z'
'-x, y+1/2, -z+1/2'

loop_
_atom_site_label
_atom_site_type_symbol
_atom_site_fract_x
_atom_site_fract_y
_atom_site_fract_z
_atom_site_U_iso_or_equiv
_atom_site_adp_type
_atom_site_occupancy
_atom_site_symmetry_multiplicity
_atom_site_calc_flag
_atom_site_refinement_flags
_atom_site_disorder_assembly
_atom_site_disorder_group
C1 C 0.0085(5) 0.34221(10) 0.89080(9) 0.0460(5) Uani 1 1 d . . .
C2 C -0.1948(5) 0.33092(10) 0.86312(10) 0.0538(6) Uani 1 1 d . . .
H2 H -0.2271 0.3520 0.8347 0.065 Uiso 1 1 calc R . .
C3 C -0.3503(6) 0.28759(11) 0.87833(11) 0.0648(8) Uani 1 1 d . . .
H3 H -0.4886 0.2797 0.8600 0.078 Uiso 1 1 calc R . .
C4 C -0.3035(7) 0.25616(13) 0.92000(12) 0.0711(9) Uani 1 1 d . . .
H4 H -0.4085 0.2269 0.9297 0.085 Uiso 1 1 calc R . .
C5 C -0.1019(7) 0.26802(14) 0.94714(12) 0.0745(10) Uani 1 1 d . . .
H5 H -0.0710 0.2471 0.9757 0.089 Uiso 1 1 calc R . .
C6 C 0.0572(6) 0.31093(13) 0.93271(10) 0.0623(7) Uani 1 1 d . . .
H6 H 0.1956 0.3185 0.9511 0.075 Uiso 1 1 calc R . .
C7 C 0.2274(4) 0.41177(10) 0.74236(9) 0.0438(5) Uani 1 1 d . . .
C8 C 0.0562(6) 0.39943(13) 0.70714(12) 0.0650(8) Uani 1 1 d . . .
H8 H -0.0805 0.3779 0.7150 0.078 Uiso 1 1 calc R . .
C9 C 0.0919(7) 0.41987(15) 0.65949(13) 0.0791(10) Uani 1 1 d . . .
H9 H -0.0217 0.4115 0.6352 0.095 Uiso 1 1 calc R . .
C10 C 0.2897(7) 0.45180(14) 0.64782(11) 0.0727(9) Uani 1 1 d . . .
H10 H 0.3105 0.4653 0.6159 0.087 Uiso 1 1 calc R . .
C11 C 0.4590(6) 0.46406(14) 0.68334(10) 0.0674(8) Uani 1 1 d . . .
H11 H 0.5936 0.4863 0.6755 0.081 Uiso 1 1 calc R . .
C12 C 0.4304(5) 0.44343(12) 0.73084(10) 0.0538(6) Uani 1 1 d . . .
H12 H 0.5471 0.4509 0.7547 0.065 Uiso 1 1 calc R . .
C13 C -0.0735(4) 0.55585(10) 0.75567(9) 0.0453(6) Uani 1 1 d . . .
H13 H 0.0408 0.5301 0.7679 0.054 Uiso 1 1 calc R . .
C14 C -0.0249(5) 0.58322(11) 0.71195(9) 0.0484(6) Uani 1 1 d . . .
H14 H 0.1178 0.5752 0.6951 0.058 Uiso 1 1 calc R . .
C15 C -0.1857(6) 0.62237(9) 0.69294(8) 0.0464(5) Uani 1 1 d . A .
C16 C -0.3967(5) 0.63089(11) 0.71952(9) 0.0549(7) Uani 1 1 d . . .
H16 H -0.5137 0.6565 0.7082 0.066 Uiso 1 1 calc R . .
C17 C -0.4323(5) 0.60146(11) 0.76266(9) 0.0483(6) Uani 1 1 d . . .
H17 H -0.5754 0.6081 0.7798 0.058 Uiso 1 1 calc R . .
C18 C -0.1330(8) 0.65628(12) 0.64614(10) 0.0716(9) Uani 1 1 d . . .
H18A H -0.2330 0.6867 0.6430 0.086 Uiso 1 1 d R A .
H18B H 0.0558 0.6617 0.6476 0.086 Uiso 1 1 d R . .
C19 C -0.2255(14) 0.6278(3) 0.5989(2) 0.0528(17) Uani 0.50 1 d P A 1
H19A H -0.2198 0.6549 0.5718 0.063 Uiso 0.50 1 calc PR A 1
H19B H -0.3918 0.6153 0.6032 0.063 Uiso 0.50 1 calc PR A 1
C20 C -0.0594(15) 0.5748(4) 0.58770(19) 0.0551(15) Uani 0.50 1 d P A 1
H20A H 0.1097 0.5861 0.5885 0.066 Uiso 0.50 1 calc PR A 1
H20B H -0.0849 0.5447 0.6119 0.066 Uiso 0.50 1 calc PR A 1
C19A C -0.066(3) 0.6178(5) 0.6006(3) 0.099(3) Uani 0.50 1 d P A 2
H19C H -0.0317 0.6430 0.5730 0.119 Uiso 0.50 1 calc PR A 2
H19D H 0.0815 0.5970 0.6082 0.119 Uiso 0.50 1 calc PR A 2
C20A C -0.234(3) 0.5798(6) 0.5867(3) 0.117(4) Uani 0.50 1 d P A 2
H20C H -0.3887 0.5986 0.5814 0.140 Uiso 0.50 1 calc PR A 2
H20D H -0.2540 0.5499 0.6113 0.140 Uiso 0.50 1 calc PR A 2
C21 C -0.1297(11) 0.55296(16) 0.53542(12) 0.0989(15) Uani 1 1 d U . .
C22 C -0.1654(14) 0.4992(2) 0.52802(16) 0.0591(14) Uani 0.50 1 d PU A 1
H22 H -0.1908 0.4743 0.5543 0.071 Uiso 0.50 1 calc PR A 1
C23 C -0.1657(12) 0.4792(2) 0.48057(15) 0.0496(12) Uani 0.50 1 d P A 1
H23 H -0.1787 0.4395 0.4767 0.060 Uiso 0.50 1 calc PR A 1
C24 C -0.1036(10) 0.5689(2) 0.45034(16) 0.0487(12) Uani 0.50 1 d PU A 1
H24 H -0.0754 0.5939 0.4242 0.058 Uiso 0.50 1 calc PR A 1
C25 C -0.0986(16) 0.5911(2) 0.49674(19) 0.075(2) Uani 0.50 1 d P A 1
H25 H -0.0751 0.6302 0.5022 0.089 Uiso 0.50 1 calc PR A 1
C22A C -0.363(3) 0.5429(6) 0.5081(4) 0.152(5) Uani 0.50 1 d P A 2
H22A H -0.5079 0.5530 0.5231 0.183 Uiso 0.50 1 calc PR A 2
C23A C -0.3675(16) 0.5191(3) 0.4612(2) 0.085(2) Uani 0.50 1 d P A 2
H23A H -0.5123 0.5098 0.4456 0.102 Uiso 0.50 1 calc PR A 2
C24A C 0.0469(16) 0.5140(3) 0.4592(2) 0.085(2) Uani 0.50 1 d P A 2
H24A H 0.1868 0.5014 0.4435 0.102 Uiso 0.50 1 calc PR A 2
C25A C 0.057(2) 0.5378(5) 0.5060(3) 0.130(4) Uani 0.50 1 d P A 2
H25A H 0.2112 0.5440 0.5187 0.156 Uiso 0.50 1 calc PR A 2
C30 C 0.0331(5) 0.64462(13) 0.97907(10) 0.0587(8) Uani 1 1 d . . .
C31 C -0.1738(5) 0.67198(13) 0.96483(10) 0.0638(8) Uani 1 1 d . . .
H31 H -0.2077 0.6775 0.9316 0.077 Uiso 1 1 calc R . .
C32 C -0.3325(6) 0.69142(12) 1.00061(10) 0.0586(7) Uani 1 1 d . . .
H32 H -0.4742 0.7102 0.9913 0.070 Uiso 1 1 calc R B .
C33 C -0.2831(6) 0.68331(14) 1.04931(11) 0.0660(8) Uani 1 1 d . . .
H33 H -0.3886 0.6973 1.0732 0.079 Uiso 1 1 calc R . .
C34 C -0.0759(6) 0.65435(15) 1.06294(12) 0.0711(9) Uani 1 1 d . . .
H34 H -0.0435 0.6479 1.0961 0.085 Uiso 1 1 calc R B .
C35 C 0.0831(6) 0.63494(13) 1.02771(11) 0.0648(8) Uani 1 1 d . . .
H35 H 0.2231 0.6154 1.0368 0.078 Uiso 1 1 calc R . .
C36 C 0.2054(6) 0.70322(11) 0.83398(14) 0.0700(10) Uani 1 1 d . . .
C37 C 0.0906(7) 0.71430(14) 0.79026(18) 0.0864(12) Uani 1 1 d . B .
H37 H -0.0549 0.6962 0.7826 0.104 Uiso 1 1 calc R . .
C38 C 0.1931(11) 0.75204(18) 0.75839(14) 0.0948(13) Uani 1 1 d . . .
H38 H 0.1157 0.7597 0.7287 0.114 Uiso 1 1 calc R B .
C39 C 0.3961(9) 0.77789(16) 0.76810(16) 0.0889(12) Uani 1 1 d U B .
H39 H 0.4626 0.8031 0.7452 0.107 Uiso 1 1 calc R . .
C40 C 0.5097(7) 0.76860(14) 0.81048(17) 0.0851(11) Uani 1 1 d U . .
H40 H 0.6531 0.7881 0.8172 0.102 Uiso 1 1 calc R B .
C41 C 0.4179(7) 0.73037(15) 0.84479(12) 0.0773(10) Uani 1 1 d . B .
H41 H 0.4984 0.7234 0.8743 0.093 Uiso 1 1 calc R . .
N1 N -0.2762(3) 0.56416(8) 0.78158(7) 0.0381(4) Uani 1 1 d . B .
N1A N -0.1493(5) 0.51004(10) 0.43927(7) 0.0542(5) Uani 1 1 d U . .
O6 O 0.0604(5) 0.65959(13) 0.85547(11) 0.0337(6) Uani 0.50 1 d PU B 1
O6A O 0.1834(11) 0.67909(16) 0.88723(17) 0.0821(15) Uani 0.50 1 d P B 2
O1 O -0.0800(3) 0.45665(7) 0.83444(6) 0.0396(3) Uani 1 1 d . B .
O3 O 0.1971(4) 0.38902(6) 0.78949(6) 0.0489(4) Uani 1 1 d . . .
O4 O 0.1788(4) 0.38352(7) 0.87894(6) 0.0531(4) Uani 1 1 d . . .
O2 O 0.3767(3) 0.46812(7) 0.84207(6) 0.0458(4) Uani 1 1 d . . .
O5 O -0.0250(9) 0.5837(2) 0.87553(19) 0.0528(12) Uani 0.50 1 d P B 1
O5A O -0.0207(8) 0.56456(18) 0.89359(14) 0.0310(8) Uani 0.50 1 d P B 2
O8 O 0.4217(3) 0.59198(7) 0.87358(7) 0.0473(4) Uani 1 1 d . . .
O7 O 0.2208(7) 0.63884(16) 0.94031(14) 0.0339(8) Uani 0.50 1 d P B 1
O7A O 0.1934(9) 0.6108(2) 0.95244(15) 0.0530(11) Uani 0.50 1 d P B 2
P1 P 0.16330(10) 0.43101(2) 0.836262(19) 0.03307(12) Uani 1 1 d . . .
P2 P 0.18057(11) 0.60982(2) 0.890989(19) 0.03340(12) Uani 1 1 d U . .
Mn1 Mn -0.32412(6) 0.524439(13) 0.859755(11) 0.03300(8) Uani 1 1 d . . .

loop_
_atom_site_aniso_label
_atom_site_aniso_U_11
_atom_site_aniso_U_22
_atom_site_aniso_U_33
_atom_site_aniso_U_23
_atom_site_aniso_U_13
_atom_site_aniso_U_12
C1 0.0472(14) 0.0387(12) 0.0522(13) 0.0046(10) 0.0083(11) 0.0005(10)
C2 0.0591(16) 0.0470(13) 0.0553(14) 0.0024(11) 0.0009(14) -0.0126(13)
C3 0.0655(19) 0.0536(15) 0.0753(18) -0.0068(14) 0.0092(16) -0.0136(15)
C4 0.082(2) 0.0549(16) 0.0770(19) 0.0080(14) 0.028(2) -0.0178(17)
C5 0.088(3) 0.0657(19) 0.0701(19) 0.0245(16) 0.0144(18) -0.0036(18)
C6 0.0617(18) 0.0649(17) 0.0604(17) 0.0166(14) 0.0009(14) 0.0020(14)
C7 0.0384(13) 0.0403(11) 0.0527(14) -0.0148(10) 0.0059(10) 0.0044(9)
C8 0.0462(16) 0.0663(18) 0.083(2) -0.0152(15) -0.0045(15) -0.0022(14)
C9 0.079(2) 0.091(2) 0.068(2) -0.0154(18) -0.0222(18) 0.014(2)
C10 0.082(2) 0.080(2) 0.0559(17) -0.0053(15) 0.0052(17) 0.0161(19)
C11 0.069(2) 0.0761(19) 0.0569(17) -0.0083(14) 0.0185(15) -0.0047(16)
C12 0.0466(15) 0.0647(17) 0.0501(14) -0.0131(12) 0.0082(11) -0.0078(13)
C13 0.0350(12) 0.0488(14) 0.0521(13) 0.0056(11) 0.0076(10) 0.0101(10)
C14 0.0433(14) 0.0566(15) 0.0454(13) 0.0001(11) 0.0124(11) 0.0008(11)
C15 0.0619(15) 0.0388(11) 0.0385(11) -0.0059(9) -0.0036(12) -0.0005(12)
C16 0.0614(18) 0.0551(15) 0.0483(14) -0.0050(12) -0.0114(12) 0.0208(13)
C17 0.0373(13) 0.0651(16) 0.0425(12) -0.0085(11) 0.0010(10) 0.0140(11)
C18 0.114(3) 0.0566(15) 0.0445(14) 0.0063(12) 0.0049(17) 0.0012(18)
C19 0.058(4) 0.053(4) 0.047(3) 0.002(2) -0.007(3) 0.013(3)
C20 0.061(4) 0.071(4) 0.033(3) -0.009(3) 0.001(3) 0.026(3)
C19A 0.156(11) 0.104(8) 0.037(4) 0.010(4) 0.018(5) -0.014(8)
C20A 0.132(10) 0.151(11) 0.069(5) -0.008(6) 0.029(6) -0.050(8)
C21 0.175(5) 0.080(2) 0.0419(16) -0.0020(15) 0.002(2) 0.002(3)
C22 0.101(5) 0.049(3) 0.028(2) 0.0075(19) 0.001(3) -0.012(3)
C23 0.076(3) 0.040(2) 0.032(2) 0.0026(18) -0.005(2) -0.010(3)
C24 0.072(4) 0.044(2) 0.029(2) 0.0070(19) 0.007(2) 0.000(2)
C25 0.149(7) 0.034(3) 0.040(3) -0.004(2) 0.008(3) -0.009(3)
C22A 0.171(12) 0.175(10) 0.110(7) -0.080(7) 0.067(8) -0.012(10)
C23A 0.096(6) 0.097(5) 0.062(4) -0.019(4) 0.028(4) 0.000(4)
C24A 0.093(6) 0.107(6) 0.054(3) -0.017(4) -0.014(4) 0.024(5)
C25A 0.150(10) 0.172(10) 0.067(5) -0.051(6) -0.040(6) 0.035(8)
C30 0.0328(13) 0.089(2) 0.0541(14) -0.0422(14) -0.0040(11) 0.0057(13)
C31 0.0387(13) 0.099(2) 0.0540(14) -0.0285(14) -0.0024(13) 0.0125(16)
C32 0.0381(13) 0.0693(16) 0.0684(16) -0.0223(13) 0.0068(14) 0.0063(14)
C33 0.0598(19) 0.0759(19) 0.0623(17) -0.0183(14) 0.0240(15) -0.0010(15)
C34 0.075(2) 0.085(2) 0.0534(16) -0.0077(15) 0.0128(15) 0.0017(18)
C35 0.0524(17) 0.0763(19) 0.0656(18) -0.0197(15) -0.0044(14) 0.0096(14)
C36 0.066(2) 0.0387(13) 0.106(2) 0.0211(15) 0.051(2) 0.0172(14)
C37 0.054(2) 0.0570(19) 0.148(4) -0.036(2) -0.008(2) 0.0028(15)
C38 0.121(4) 0.093(3) 0.071(2) -0.006(2) -0.015(3) 0.025(3)
C39 0.111(4) 0.065(2) 0.091(3) 0.021(2) 0.032(2) 0.014(2)
C40 0.056(2) 0.0604(19) 0.139(3) -0.015(2) 0.016(2) -0.0183(16)
C41 0.076(2) 0.089(2) 0.0670(19) -0.0002(18) -0.0064(17) 0.028(2)
N1 0.0313(10) 0.0419(10) 0.0413(9) -0.0033(8) 0.0018(7) -0.0002(8)
N1A 0.0605(14) 0.0650(13) 0.0373(10) 0.0043(9) 0.0041(11) 0.0075(12)
O6 0.0189(13) 0.0451(16) 0.0371(15) 0.0112(13) -0.0035(12) -0.0003(12)
O6A 0.113(4) 0.049(2) 0.085(3) 0.005(2) 0.055(3) 0.005(3)
O1 0.0303(8) 0.0428(8) 0.0455(8) -0.0028(7) 0.0011(7) 0.0031(6)
O3 0.0525(10) 0.0364(8) 0.0577(10) -0.0096(7) 0.0140(9) -0.0018(8)
O4 0.0419(9) 0.0547(9) 0.0629(10) 0.0191(8) -0.0094(9) -0.0049(9)
O2 0.0315(9) 0.0509(9) 0.0548(9) -0.0021(7) 0.0002(7) -0.0096(7)
O5 0.035(2) 0.060(3) 0.064(4) -0.017(2) -0.007(2) -0.005(2)
O5A 0.0286(16) 0.037(2) 0.0278(19) 0.0024(14) -0.0019(15) -0.0069(15)
O8 0.0309(8) 0.0502(9) 0.0609(11) -0.0118(8) 0.0134(7) 0.0010(7)
O7 0.0260(16) 0.041(2) 0.0343(19) -0.0048(15) 0.0004(13) -0.0067(15)
O7A 0.036(2) 0.088(3) 0.035(2) -0.014(2) -0.0044(18) 0.019(3)
P1 0.0249(2) 0.0342(3) 0.0401(3) -0.0006(2) 0.0008(2) -0.0008(2)
P2 0.0265(2) 0.0367(3) 0.0370(3) -0.0015(2) 0.0068(2) 0.0002(2)
Mn1 0.02185(14) 0.04487(17) 0.03230(15) -0.00655(13) 0.00059(13) -0.00086(13)

loop_
_atom_type_symbol
_atom_type_description
_atom_type_scat_dispersion_real
_atom_type_scat_dispersion_imag
_atom_type_scat_source
C C 0.0033 0.0016 'International Tables Vol C Tables 4.2.6.8 and 6.1.1.4'
H H 0.0000 0.0000 'International Tables Vol C Tables 4.2.6.8 and 6.1.1.4'
N N 0.0061 0.0033 'International Tables Vol C Tables 4.2.6.8 and 6.1.1.4'
O O 0.0106 0.0060 'International Tables Vol C Tables 4.2.6.8 and 6.1.1.4'
P P 0.1023 0.0942 'International Tables Vol C Tables 4.2.6.8 and 6.1.1.4'
Cl Cl 0.1484 0.1585 'International Tables Vol C Tables 4.2.6.8 and 6.1.1.4'
Mn Mn 0.3368 0.7283 'International Tables Vol C Tables 4.2.6.8 and 6.1.1.4'

loop_
_geom_angle_atom_site_label_1
_geom_angle_atom_site_label_2
_geom_angle_atom_site_label_3
_geom_angle
_geom_angle_site_symmetry_1
_geom_angle_site_symmetry_3
C2 C1 C6 120.7(2) . .
C2 C1 O4 124.1(2) . .
C6 C1 O4 115.2(2) . .
C1 C2 C3 118.8(3) . .
C4 C3 C2 121.0(3) . .
C5 C4 C3 119.5(3) . .
C4 C5 C6 120.7(3) . .
C1 C6 C5 119.3(3) . .
C8 C7 C12 120.9(3) . .
C8 C7 O3 118.5(2) . .
C12 C7 O3 120.6(2) . .
C7 C8 C9 118.6(3) . .
C10 C9 C8 121.1(3) . .
C9 C10 C11 119.8(3) . .
C10 C11 C12 120.3(3) . .
C7 C12 C11 119.3(3) . .
N1 C13 C14 123.5(2) . .
C15 C14 C13 120.4(2) . .
C14 C15 C16 116.3(2) . .
C14 C15 C18 122.2(3) . .
C16 C15 C18 121.5(3) . .
C17 C16 C15 119.7(2) . .
N1 C17 C16 124.3(2) . .
C15 C18 C19 114.3(3) . .
C15 C18 C19A 114.1(4) . .
C19 C18 C19A 34.2(4) . .
C18 C19 C20 107.9(5) . .
C21 C20 C19 106.7(5) . .
C20A C19A C18 115.9(12) . .
C19A C20A C21 104.4(9) . .
C22 C21 C25A 76.7(6) . .
C22 C21 C25 121.6(4) . .
C25A C21 C25 67.9(6) . .
C22 C21 C22A 68.8(6) . .
C25A C21 C22A 108.7(5) . .
C25 C21 C22A 80.3(6) . .
C22 C21 C20 120.0(4) . .
C25A C21 C20 115.7(6) . .
C25 C21 C20 117.0(5) . .
C22A C21 C20 135.6(6) . .
C22 C21 C20A 116.9(6) . .
C25A C21 C20A 150.9(8) . .
C25 C21 C20A 116.6(6) . .
C22A C21 C20A 100.3(7) . .
C20 C21 C20A 35.4(4) . .
C21 C22 C23 118.6(4) . .
N1A C23 C22 127.5(4) . .
C25 C24 N1A 124.2(4) . .
C24 C25 C21 117.3(4) . .
C23A C22A C21 122.1(9) . .
N1A C23A C22A 116.4(9) . .
N1A C24A C25A 118.4(8) . .
C21 C25A C24A 127.9(9) . .
C31 C30 C35 121.3(2) . .
C31 C30 O7A 130.6(3) . .
C35 C30 O7A 106.4(3) . .
C31 C30 O7 115.2(3) . .
C35 C30 O7 122.0(3) . .
O7A C30 O7 29.8(2) . .
C30 C31 C32 118.9(3) . .
C33 C32 C31 120.6(3) . .
C32 C33 C34 119.6(3) . .
C35 C34 C33 120.2(3) . .
C30 C35 C34 119.3(3) . .
C41 C36 C37 119.9(3) . .
C41 C36 O6 136.7(4) . .
C37 C36 O6 103.3(4) . .
C41 C36 O6A 91.9(4) . .
C37 C36 O6A 146.8(4) . .
O6 C36 O6A 46.8(2) . .
C38 C37 C36 118.8(4) . .
C39 C38 C37 122.0(4) . .
C38 C39 C40 120.6(4) . .
C39 C40 C41 121.0(4) . .
C36 C41 C40 117.8(3) . .
C17 N1 C13 115.8(2) . .
C17 N1 Mn1 122.54(15) . .
C13 N1 Mn1 121.18(15) . .
C24A N1A C23 74.1(5) . .
C24A N1A C23A 125.7(5) . .
C23 N1A C23A 69.8(4) . .
C24A N1A C24 71.0(5) . .
C23 N1A C24 110.5(3) . .
C23A N1A C24 85.2(4) . .
C24A N1A Mn1 120.1(4) . 2_464
C23 N1A Mn1 126.6(2) . 2_464
C23A N1A Mn1 114.0(4) . 2_464
C24 N1A Mn1 122.8(2) . 2_464
C36 O6 P2 121.0(2) . .
C36 O6A P2 114.8(3) . .
P1 O1 Mn1 147.72(10) . .
C7 O3 P1 120.54(13) . .
C1 O4 P1 127.57(17) . .
P1 O2 Mn1 173.00(11) . 1_655
P2 O5 Mn1 166.8(4) . .
P2 O5A Mn1 148.5(2) . .
P2 O8 Mn1 148.94(11) . 1_655
C30 O7 P2 124.4(3) . .
C30 O7A P2 120.1(3) . .
O2 P1 O1 119.98(9) . .
O2 P1 O4 106.44(10) . .
O1 P1 O4 110.59(10) . .
O2 P1 O3 110.27(10) . .
O1 P1 O3 108.90(10) . .
O4 P1 O3 98.52(9) . .
O5 P2 O8 122.2(2) . .
O5 P2 O7 126.6(3) . .
O8 P2 O7 106.03(18) . .
O5 P2 O5A 25.6(2) . .
O8 P2 O5A 118.60(19) . .
O7 P2 O5A 111.7(2) . .
O5 P2 O6A 115.8(3) . .
O8 P2 O6A 104.6(2) . .
O7 P2 O6A 67.1(2) . .
O5A P2 O6A 134.0(3) . .
O5 P2 O6 78.1(2) . .
O8 P2 O6 111.97(13) . .
O7 P2 O6 105.39(19) . .
O5A P2 O6 102.46(18) . .
O6A P2 O6 42.8(2) . .
O5 P2 O7A 110.6(3) . .
O8 P2 O7A 106.63(18) . .
O7 P2 O7A 26.48(16) . .
O5A P2 O7A 89.7(2) . .
O6A P2 O7A 92.8(3) . .
O6 P2 O7A 126.4(2) . .
O5A Mn1 O8 96.93(13) . 1_455
O5A Mn1 O2 164.53(10) . 1_455
O8 Mn1 O2 88.86(7) 1_455 1_455
O5A Mn1 O1 87.99(14) . .
O8 Mn1 O1 171.67(7) 1_455 .
O2 Mn1 O1 88.09(6) 1_455 .
O5A Mn1 O5 17.55(12) . .
O8 Mn1 O5 90.04(15) 1_455 .
O2 Mn1 O5 177.90(15) 1_455 .
O1 Mn1 O5 92.75(15) . .
O5A Mn1 N1A 78.32(11) . 2_465
O8 Mn1 N1A 92.75(8) 1_455 2_465
O2 Mn1 N1A 87.11(8) 1_455 2_465
O1 Mn1 N1A 94.83(7) . 2_465
O5 Mn1 N1A 94.74(15) . 2_465
O5A Mn1 N1 97.53(10) . .
O8 Mn1 N1 86.82(7) 1_455 .
O2 Mn1 N1 97.11(6) 1_455 .
O1 Mn1 N1 85.87(6) . .
O5 Mn1 N1 81.04(14) . .
N1A Mn1 N1 175.75(8) 2_465 .

loop_
_geom_bond_atom_site_label_1
_geom_bond_atom_site_label_2
_geom_bond_distance
_geom_bond_site_symmetry_2
C1 C2 1.376(4) .
C1 C6 1.377(4) .
C1 O4 1.381(3) .
C2 C3 1.386(4) .
C3 C4 1.371(4) .
C4 C5 1.363(5) .
C5 C6 1.385(4) .
C7 C8 1.375(4) .
C7 C12 1.377(3) .
C7 O3 1.395(3) .
C8 C9 1.392(5) .
C9 C10 1.358(5) .
C10 C11 1.374(5) .
C11 C12 1.385(4) .
C13 N1 1.337(3) .
C13 C14 1.373(3) .
C14 C15 1.372(4) .
C15 C16 1.385(4) .
C15 C18 1.523(3) .
C16 C17 1.370(4) .
C17 N1 1.325(3) .
C18 C19 1.532(7) .
C18 C19A 1.568(10) .
C19 C20 1.564(8) .
C20 C21 1.557(7) .
C19A C20A 1.336(14) .
C20A C21 1.631(11) .
C21 C22 1.278(6) .
C21 C25A 1.351(12) .
C21 C25 1.384(6) .
C21 C22A 1.503(15) .
C22 C23 1.370(6) .
C23 N1A 1.334(5) .
C24 C25 1.361(7) .
C24 N1A 1.422(5) .
C22A C23A 1.389(11) .
C23A N1A 1.361(8) .
C24A N1A 1.215(8) .
C24A C25A 1.386(10) .
C30 C31 1.363(4) .
C30 C35 1.368(4) .
C30 O7A 1.387(5) .
C30 O7 1.484(5) .
C31 C32 1.384(4) .
C32 C33 1.363(4) .
C33 C34 1.378(5) .
C34 C35 1.375(4) .
C36 C41 1.364(5) .
C36 C37 1.370(5) .
C36 O6 1.417(4) .
C36 O6A 1.556(5) .
C37 C38 1.355(6) .
C38 C39 1.299(6) .
C39 C40 1.328(6) .
C40 C41 1.383(5) .
N1 Mn1 2.3296(19) .
N1A Mn1 2.308(2) 2_464
O6 P2 1.645(3) .
O6A P2 1.611(4) .
O1 P1 1.4705(16) .
O1 Mn1 2.1832(15) .
O3 P1 1.6118(16) .
O4 P1 1.6016(16) .
O2 P1 1.4682(16) .
O2 Mn1 2.1611(15) 1_655
O5 P2 1.354(5) .
O5 Mn1 2.192(5) .
O5A P2 1.531(4) .
O5A Mn1 2.126(4) .
O8 P2 1.4729(16) .
O8 Mn1 2.1374(16) 1_655
O7 P2 1.515(4) .
O7A P2 1.670(4) .
Mn1 O8 2.1374(16) 1_455
Mn1 O2 2.1611(16) 1_455
Mn1 N1A 2.308(2) 2_465
